data_4082692
loop_
_publ_author_name
'Hoshimoto, Yoichi'
'Hayashi, Yukari'
'Suzuki, Haruka'
'Ohashi, Masato'
'Ogoshi, Sensuke'

_publ_section_title
;
 One-Pot, Single-Step, and Gram-Scale Synthesis of Mononuclear
 [(\h6-arene)Ni(N-heterocyclic carbene)] Complexes: Useful Precursors of
 the Ni0--NHC Unit
;
_journal_issue 5
_journal_name_full Organometallics
_journal_page_first 1276
_journal_paper_doi 10.1021/om500088p
_journal_volume 33
_journal_year 2014
_chemical_formula_moiety 'C48 H60 N4 Ni'
_chemical_formula_sum 'C48 H60 N4 Ni'
_chemical_formula_weight 751.73
_space_group_IT_number 2
_symmetry_cell_setting triclinic
_symmetry_Int_Tables_number 2
_symmetry_space_group_name_Hall '-P 1'
_symmetry_space_group_name_H-M 'P -1'
_atom_sites_solution_hydrogens geom
_atom_sites_solution_primary direct
_atom_sites_solution_secondary difmap
_cell_angle_alpha 78.762(3)
_cell_angle_beta 89.783(2)
_cell_angle_gamma 71.356(3)
_cell_formula_units_Z 2
_cell_length_a 10.6704(8)
_cell_length_b 11.8689(10)
_cell_length_c 18.1846(14)
_cell_measurement_reflns_used 9269
_cell_measurement_temperature 123
_cell_measurement_theta_max 25.33
_cell_measurement_theta_min 3.02
_cell_volume 2136.1(3)
_computing_cell_refinement 'RAPID AUTO'
_computing_data_collection 'RAPID AUTO (Rigaku, ????)'
_computing_data_reduction 'RAPID AUTO'
_computing_molecular_graphics 'CrystalStructure 4.0'
_computing_publication_material 'CrystalStructure 4.0 (Rigaku, 2010)'
_computing_structure_refinement 'SHELXL97 (Sheldrick, 2008)'
_computing_structure_solution 'DIRDIF99-PATTY (Gould, et al., 1999)'
_diffrn_ambient_temperature 123
_diffrn_detector_area_resol_mean 10.000
_diffrn_measured_fraction_theta_full 0.995
_diffrn_measured_fraction_theta_max 0.995
_diffrn_measurement_device_type 'Rigaku R-AXIS RAPID'
_diffrn_measurement_method \w
_diffrn_radiation_type 'Mo K\a'
_diffrn_radiation_wavelength 0.71075
_diffrn_reflns_av_R_equivalents 0.1128
_diffrn_reflns_limit_h_max 12
_diffrn_reflns_limit_h_min -12
_diffrn_reflns_limit_k_max 14
_diffrn_reflns_limit_k_min -14
_diffrn_reflns_limit_l_max 21
_diffrn_reflns_limit_l_min -19
_diffrn_reflns_number 17352
_diffrn_reflns_theta_full 25.33
_diffrn_reflns_theta_max 25.33
_diffrn_standards_number 0
_exptl_absorpt_coefficient_mu 0.490
_exptl_absorpt_correction_T_max 0.907
_exptl_absorpt_correction_T_min 0.493
_exptl_absorpt_correction_type multi-scan
_exptl_absorpt_process_details 'ABSCOR (Rigaku, 1995)'
_exptl_crystal_colour black
_exptl_crystal_density_diffrn 1.169
_exptl_crystal_density_method 'not measured'
_exptl_crystal_description platelet
_exptl_crystal_F_000 808.00
_exptl_crystal_size_max 0.500
_exptl_crystal_size_mid 0.300
_exptl_crystal_size_min 0.200
_refine_diff_density_max 1.430
_refine_diff_density_min -1.220
_refine_ls_extinction_method none
_refine_ls_goodness_of_fit_ref 1.040
_refine_ls_hydrogen_treatment constr
_refine_ls_number_parameters 492
_refine_ls_number_reflns 7763
_refine_ls_R_factor_gt 0.0987
_refine_ls_shift/su_max 0.000
_refine_ls_structure_factor_coef Fsqd
_refine_ls_weighting_details 'w = 1/[\s^2^(Fo^2^)+(0.1677P)^2^+2.3828P] where P=(Fo^2^+2Fc^2^)/3'
_refine_ls_weighting_scheme calc
_refine_ls_wR_factor_ref 0.3095
_reflns_number_gt 4302
_reflns_number_total 7763
_reflns_threshold_expression F^2^>2.0\s(F^2^)
_cod_data_source_file om500088p_si_002.cif
_cod_data_source_block complex2
_cod_database_code 4082692

loop_
_symmetry_equiv_pos_site_id
_symmetry_equiv_pos_as_xyz
1 +X,+Y,+Z
2 -X,-Y,-Z

loop_
_atom_site_label
_atom_site_type_symbol
_atom_site_fract_x
_atom_site_fract_y
_atom_site_fract_z
_atom_site_U_iso_or_equiv
_atom_site_adp_type
_atom_site_occupancy
_atom_site_symmetry_multiplicity
_atom_site_calc_flag
_atom_site_refinement_flags
Ni(1) Ni 0.21572(8) 0.23109(8) 0.25498(5) 0.0261(4) Uani 1.0 2 d .
N(1) N 0.3250(6) 0.4241(6) 0.2663(4) 0.0273(14) Uani 1.0 2 d .
N(2) N 0.4526(5) 0.2911(6) 0.2127(4) 0.0269(14) Uani 1.0 2 d .
N(3) N 0.1213(6) 0.0232(5) 0.2903(3) 0.0259(13) Uani 1.0 2 d .
N(4) N -0.0372(5) 0.1871(5) 0.2489(3) 0.0242(13) Uani 1.0 2 d .
C(1) C 0.0993(6) 0.1470(7) 0.2650(4) 0.0255(16) Uani 1.0 2 d .
C(2) C 0.0054(7) -0.0085(7) 0.2877(5) 0.0316(17) Uani 1.0 2 d .
C(3) C -0.0937(7) 0.0956(7) 0.2613(5) 0.0301(17) Uani 1.0 2 d .
C(4) C 0.2484(7) -0.0637(6) 0.3147(4) 0.0276(16) Uani 1.0 2 d .
C(5) C 0.2974(7) -0.0807(7) 0.3902(4) 0.0318(17) Uani 1.0 2 d .
C(6) C 0.4175(8) -0.1679(8) 0.4124(5) 0.040(2) Uani 1.0 2 d .
C(7) C 0.4893(8) -0.2357(7) 0.3635(5) 0.0390(19) Uani 1.0 2 d .
C(8) C 0.4420(7) -0.2170(7) 0.2906(5) 0.0350(18) Uani 1.0 2 d .
C(9) C 0.3190(7) -0.1319(7) 0.2639(4) 0.0297(17) Uani 1.0 2 d .
C(10) C 0.2198(7) -0.0023(8) 0.4430(4) 0.0354(18) Uani 1.0 2 d .
C(11) C 0.2933(8) 0.0788(8) 0.4618(5) 0.045(2) Uani 1.0 2 d .
C(12) C 0.1898(9) -0.0802(9) 0.5131(5) 0.052(3) Uani 1.0 2 d .
C(13) C 0.3079(9) -0.0085(8) 0.1351(5) 0.049(3) Uani 1.0 2 d .
C(14) C 0.2674(7) -0.1081(7) 0.1831(4) 0.0286(17) Uani 1.0 2 d .
C(15) C 0.3056(10) -0.2203(9) 0.1487(6) 0.059(3) Uani 1.0 2 d .
C(16) C -0.1106(6) 0.3136(6) 0.2186(4) 0.0239(15) Uani 1.0 2 d .
C(17) C -0.1708(7) 0.3881(7) 0.2678(4) 0.0256(16) Uani 1.0 2 d .
C(18) C -0.2446(7) 0.5078(7) 0.2368(5) 0.0347(18) Uani 1.0 2 d .
C(19) C -0.2573(7) 0.5491(7) 0.1593(5) 0.0379(19) Uani 1.0 2 d .
C(20) C -0.1981(7) 0.4740(7) 0.1123(5) 0.0351(19) Uani 1.0 2 d .
C(21) C -0.1222(7) 0.3535(7) 0.1404(4) 0.0274(16) Uani 1.0 2 d .
C(22) C -0.0506(7) 0.2721(8) 0.0882(4) 0.0330(18) Uani 1.0 2 d .
C(23) C 0.0592(9) 0.3145(9) 0.0509(6) 0.054(3) Uani 1.0 2 d .
C(24) C -0.1460(10) 0.2612(11) 0.0306(6) 0.070(3) Uani 1.0 2 d .
C(25) C -0.1585(7) 0.3378(7) 0.3522(4) 0.0286(16) Uani 1.0 2 d .
C(26) C -0.0300(7) 0.3412(8) 0.3876(4) 0.0370(19) Uani 1.0 2 d .
C(27) C -0.2758(8) 0.4030(9) 0.3929(5) 0.048(3) Uani 1.0 2 d .
C(28) C 0.3321(7) 0.3170(7) 0.2447(4) 0.0271(16) Uani 1.0 2 d .
C(29) C 0.5160(7) 0.3768(7) 0.2153(4) 0.0292(17) Uani 1.0 2 d .
C(30) C 0.4344(7) 0.4601(7) 0.2490(5) 0.0319(17) Uani 1.0 2 d .
C(31) C 0.5166(6) 0.1859(7) 0.1814(4) 0.0272(16) Uani 1.0 2 d .
C(32) C 0.5773(7) 0.0754(7) 0.2305(4) 0.0290(17) Uani 1.0 2 d .
C(33) C 0.6487(7) -0.0227(7) 0.1983(5) 0.0328(18) Uani 1.0 2 d .
C(34) C 0.6578(7) -0.0106(7) 0.1210(4) 0.0330(18) Uani 1.0 2 d .
C(35) C 0.5906(8) 0.0998(8) 0.0740(5) 0.0394(19) Uani 1.0 2 d .
C(36) C 0.5200(7) 0.1994(7) 0.1031(4) 0.0323(17) Uani 1.0 2 d .
C(37) C 0.5689(7) 0.0628(7) 0.3134(4) 0.0338(18) Uani 1.0 2 d .
C(38) C 0.7381(10) -0.1181(8) 0.0883(5) 0.057(3) Uani 1.0 2 d .
C(39) C 0.4472(8) 0.3197(8) 0.0523(5) 0.043(2) Uani 1.0 2 d .
C(40) C 0.2128(7) 0.4966(7) 0.2990(4) 0.0295(17) Uani 1.0 2 d .
C(41) C 0.2237(7) 0.4981(7) 0.3764(4) 0.0302(17) Uani 1.0 2 d .
C(42) C 0.1176(7) 0.5748(7) 0.4060(4) 0.0308(17) Uani 1.0 2 d .
C(43) C 0.0029(7) 0.6478(7) 0.3623(4) 0.0318(17) Uani 1.0 2 d .
C(44) C -0.0038(7) 0.6422(7) 0.2872(4) 0.0339(18) Uani 1.0 2 d .
C(45) C 0.1011(7) 0.5675(7) 0.2539(4) 0.0297(17) Uani 1.0 2 d .
C(46) C 0.3450(7) 0.4175(8) 0.4251(5) 0.041(2) Uani 1.0 2 d .
C(47) C -0.1112(8) 0.7275(8) 0.3977(5) 0.043(2) Uani 1.0 2 d .
C(48) C 0.0888(7) 0.5617(8) 0.1727(4) 0.0375(19) Uani 1.0 2 d .
H(2) H -0.0016 -0.0876 0.3019 0.0379 Uiso 1.0 2 calc R
H(3) H -0.1845 0.1045 0.2528 0.0361 Uiso 1.0 2 calc R
H(6) H 0.4523 -0.1822 0.4626 0.0477 Uiso 1.0 2 calc R
H(7) H 0.5723 -0.2960 0.3806 0.0468 Uiso 1.0 2 calc R
H(8) H 0.4942 -0.2630 0.2575 0.0420 Uiso 1.0 2 calc R
H(10) H 0.1334 0.0509 0.4160 0.0425 Uiso 1.0 2 calc R
H(11A) H 0.3006 0.1348 0.4159 0.0544 Uiso 1.0 2 calc R
H(11B) H 0.3822 0.0291 0.4837 0.0544 Uiso 1.0 2 calc R
H(11C) H 0.2449 0.1254 0.4979 0.0544 Uiso 1.0 2 calc R
H(12A) H 0.1365 -0.0277 0.5450 0.0622 Uiso 1.0 2 calc R
H(12B) H 0.2731 -0.1329 0.5409 0.0622 Uiso 1.0 2 calc R
H(12C) H 0.1406 -0.1303 0.4986 0.0622 Uiso 1.0 2 calc R
H(13A) H 0.2593 0.0162 0.0859 0.0584 Uiso 1.0 2 calc R
H(13B) H 0.4033 -0.0381 0.1287 0.0584 Uiso 1.0 2 calc R
H(13C) H 0.2873 0.0613 0.1597 0.0584 Uiso 1.0 2 calc R
H(14) H 0.1685 -0.0782 0.1826 0.0344 Uiso 1.0 2 calc R
H(15A) H 0.2854 -0.2864 0.1826 0.0704 Uiso 1.0 2 calc R
H(15B) H 0.4007 -0.2452 0.1409 0.0704 Uiso 1.0 2 calc R
H(15C) H 0.2555 -0.2018 0.1003 0.0704 Uiso 1.0 2 calc R
H(18) H -0.2866 0.5616 0.2686 0.0417 Uiso 1.0 2 calc R
H(19) H -0.3081 0.6310 0.1388 0.0454 Uiso 1.0 2 calc R
H(20) H -0.2088 0.5043 0.0595 0.0421 Uiso 1.0 2 calc R
H(22) H -0.0077 0.1891 0.1196 0.0396 Uiso 1.0 2 calc R
H(23A) H 0.0209 0.3974 0.0216 0.0648 Uiso 1.0 2 calc R
H(23B) H 0.1034 0.2603 0.0175 0.0648 Uiso 1.0 2 calc R
H(23C) H 0.1238 0.3129 0.0896 0.0648 Uiso 1.0 2 calc R
H(24A) H -0.0968 0.2061 -0.0012 0.0838 Uiso 1.0 2 calc R
H(24B) H -0.1909 0.3414 -0.0007 0.0838 Uiso 1.0 2 calc R
H(24C) H -0.2118 0.2288 0.0564 0.0838 Uiso 1.0 2 calc R
H(25) H -0.1539 0.2508 0.3599 0.0343 Uiso 1.0 2 calc R
H(26A) H -0.0163 0.2958 0.4397 0.0444 Uiso 1.0 2 calc R
H(26B) H -0.0364 0.4256 0.3867 0.0444 Uiso 1.0 2 calc R
H(26C) H 0.0448 0.3042 0.3591 0.0444 Uiso 1.0 2 calc R
H(27A) H -0.2795 0.4875 0.3890 0.0579 Uiso 1.0 2 calc R
H(27B) H -0.2657 0.3624 0.4459 0.0579 Uiso 1.0 2 calc R
H(27C) H -0.3579 0.4010 0.3699 0.0579 Uiso 1.0 2 calc R
H(29) H 0.5996 0.3762 0.1969 0.0350 Uiso 1.0 2 calc R
H(30) H 0.4491 0.5305 0.2592 0.0383 Uiso 1.0 2 calc R
H(33) H 0.6919 -0.0993 0.2301 0.0393 Uiso 1.0 2 calc R
H(35) H 0.5932 0.1071 0.0211 0.0473 Uiso 1.0 2 calc R
H(37A) H 0.6292 -0.0166 0.3387 0.0405 Uiso 1.0 2 calc R
H(37B) H 0.4779 0.0697 0.3264 0.0405 Uiso 1.0 2 calc R
H(37C) H 0.5940 0.1272 0.3295 0.0405 Uiso 1.0 2 calc R
H(38A) H 0.7774 -0.1884 0.1291 0.0678 Uiso 1.0 2 calc R
H(38B) H 0.8087 -0.0974 0.0599 0.0678 Uiso 1.0 2 calc R
H(38C) H 0.6801 -0.1378 0.0548 0.0678 Uiso 1.0 2 calc R
H(39A) H 0.4513 0.3104 -0.0001 0.0518 Uiso 1.0 2 calc R
H(39B) H 0.4888 0.3800 0.0591 0.0518 Uiso 1.0 2 calc R
H(39C) H 0.3545 0.3470 0.0650 0.0518 Uiso 1.0 2 calc R
H(42) H 0.1233 0.5776 0.4577 0.0370 Uiso 1.0 2 calc R
H(44) H -0.0822 0.6907 0.2571 0.0407 Uiso 1.0 2 calc R
H(46A) H 0.3208 0.3987 0.4770 0.0493 Uiso 1.0 2 calc R
H(46B) H 0.4111 0.4592 0.4233 0.0493 Uiso 1.0 2 calc R
H(46C) H 0.3822 0.3419 0.4068 0.0493 Uiso 1.0 2 calc R
H(47A) H -0.0846 0.7914 0.4134 0.0519 Uiso 1.0 2 calc R
H(47B) H -0.1354 0.6781 0.4416 0.0519 Uiso 1.0 2 calc R
H(47C) H -0.1875 0.7645 0.3611 0.0519 Uiso 1.0 2 calc R
H(48A) H 0.0797 0.4834 0.1688 0.0451 Uiso 1.0 2 calc R
H(48B) H 0.1681 0.5703 0.1481 0.0451 Uiso 1.0 2 calc R
H(48C) H 0.0104 0.6277 0.1480 0.0451 Uiso 1.0 2 calc R

loop_
_atom_site_aniso_label
_atom_site_aniso_U_11
_atom_site_aniso_U_22
_atom_site_aniso_U_33
_atom_site_aniso_U_12
_atom_site_aniso_U_13
_atom_site_aniso_U_23
Ni(1) 0.0229(5) 0.0224(6) 0.0310(6) -0.0032(4) 0.0039(4) -0.0081(4)
N(1) 0.025(3) 0.026(4) 0.030(4) -0.004(3) 0.006(3) -0.011(3)
N(2) 0.022(3) 0.026(4) 0.032(4) -0.004(3) 0.005(3) -0.011(3)
N(3) 0.031(3) 0.014(3) 0.025(4) 0.002(3) 0.004(3) -0.000(3)
N(4) 0.027(3) 0.019(4) 0.018(3) 0.002(3) 0.003(3) -0.002(3)
C(1) 0.018(4) 0.031(5) 0.022(4) 0.004(3) 0.008(3) -0.012(4)
C(2) 0.031(4) 0.021(4) 0.043(5) -0.010(4) 0.008(4) -0.004(4)
C(3) 0.028(4) 0.020(4) 0.043(5) -0.011(4) -0.000(4) -0.003(4)
C(4) 0.032(4) 0.013(4) 0.032(4) -0.000(3) 0.002(3) -0.001(3)
C(5) 0.038(4) 0.029(5) 0.023(4) -0.004(4) 0.003(3) -0.002(4)
C(6) 0.038(5) 0.035(5) 0.032(5) 0.005(4) -0.009(4) -0.001(4)
C(7) 0.035(4) 0.028(5) 0.042(5) 0.004(4) -0.009(4) -0.002(4)
C(8) 0.027(4) 0.027(5) 0.043(5) 0.003(4) 0.000(4) -0.009(4)
C(9) 0.030(4) 0.022(4) 0.036(5) -0.006(4) 0.008(3) -0.007(4)
C(10) 0.033(4) 0.038(5) 0.032(5) -0.005(4) 0.003(4) -0.010(4)
C(11) 0.048(5) 0.038(5) 0.046(5) -0.002(4) 0.009(4) -0.018(4)
C(12) 0.050(5) 0.059(7) 0.039(5) -0.013(5) 0.010(4) -0.001(5)
C(13) 0.063(6) 0.043(6) 0.044(5) -0.020(5) -0.005(5) -0.014(5)
C(14) 0.026(4) 0.024(4) 0.031(4) 0.001(3) -0.001(3) -0.007(4)
C(15) 0.080(7) 0.048(6) 0.054(6) -0.022(6) -0.012(5) -0.022(5)
C(16) 0.022(4) 0.020(4) 0.027(4) -0.003(3) -0.002(3) -0.003(3)
C(17) 0.025(4) 0.019(4) 0.030(4) -0.004(3) 0.002(3) -0.003(3)
C(18) 0.027(4) 0.033(5) 0.039(5) 0.001(4) 0.003(4) -0.013(4)
C(19) 0.027(4) 0.024(5) 0.054(6) -0.001(4) -0.000(4) 0.000(4)
C(20) 0.027(4) 0.032(5) 0.037(5) -0.003(4) -0.007(4) 0.003(4)
C(21) 0.023(4) 0.025(4) 0.030(4) -0.004(3) -0.000(3) -0.001(4)
C(22) 0.036(4) 0.037(5) 0.028(4) -0.013(4) 0.006(3) -0.008(4)
C(23) 0.056(6) 0.052(6) 0.055(6) -0.013(5) 0.028(5) -0.021(5)
C(24) 0.058(6) 0.099(9) 0.065(7) -0.027(6) 0.005(5) -0.041(7)
C(25) 0.025(4) 0.029(5) 0.028(4) -0.002(3) 0.002(3) -0.009(4)
C(26) 0.030(4) 0.046(6) 0.030(5) -0.008(4) 0.000(4) -0.004(4)
C(27) 0.034(5) 0.058(6) 0.049(6) 0.000(4) 0.014(4) -0.027(5)
C(28) 0.028(4) 0.021(4) 0.023(4) 0.003(3) 0.006(3) -0.001(3)
C(29) 0.019(4) 0.031(5) 0.038(5) -0.008(3) 0.010(3) -0.008(4)
C(30) 0.030(4) 0.027(5) 0.041(5) -0.014(4) 0.006(4) -0.002(4)
C(31) 0.021(4) 0.026(4) 0.034(4) -0.005(3) 0.004(3) -0.006(4)
C(32) 0.028(4) 0.032(5) 0.026(4) -0.006(4) 0.005(3) -0.008(4)
C(33) 0.027(4) 0.025(5) 0.043(5) -0.005(4) -0.000(4) -0.006(4)
C(34) 0.039(4) 0.029(5) 0.032(5) -0.007(4) 0.009(4) -0.016(4)
C(35) 0.042(5) 0.034(5) 0.037(5) -0.004(4) 0.006(4) -0.007(4)
C(36) 0.032(4) 0.025(5) 0.032(5) -0.003(4) 0.001(3) 0.001(4)
C(37) 0.032(4) 0.035(5) 0.025(4) -0.001(4) 0.002(3) 0.000(4)
C(38) 0.075(7) 0.037(6) 0.047(6) 0.002(5) 0.016(5) -0.018(5)
C(39) 0.040(5) 0.048(6) 0.031(5) -0.001(4) 0.004(4) -0.006(4)
C(40) 0.025(4) 0.033(5) 0.035(5) -0.014(4) 0.003(3) -0.007(4)
C(41) 0.020(4) 0.037(5) 0.033(4) -0.006(4) 0.001(3) -0.011(4)
C(42) 0.036(4) 0.030(5) 0.030(4) -0.008(4) 0.006(3) -0.017(4)
C(43) 0.031(4) 0.027(5) 0.037(5) -0.005(4) 0.003(4) -0.011(4)
C(44) 0.033(4) 0.030(5) 0.033(5) -0.003(4) -0.003(4) -0.005(4)
C(45) 0.023(4) 0.035(5) 0.027(4) -0.005(4) -0.001(3) -0.006(4)
C(46) 0.034(4) 0.052(6) 0.032(5) -0.004(4) -0.005(4) -0.012(4)
C(47) 0.037(5) 0.040(6) 0.048(5) -0.001(4) 0.009(4) -0.020(5)
C(48) 0.033(4) 0.042(5) 0.026(4) 0.006(4) -0.000(3) -0.010(4)

loop_
_atom_type_symbol
_atom_type_description
_atom_type_scat_dispersion_real
_atom_type_scat_dispersion_imag
_atom_type_scat_source
C C 0.003 0.002
;
International Tables for Crystallography
(1992, Vol. C, Tables 4.2.6.8 and 6.1.1.4)
;
H H 0.000 0.000
;
International Tables for Crystallography
(1992, Vol. C, Table 6.1.1.4)
;
N N 0.006 0.003
;
International Tables for Crystallography
(1992, Vol. C, Tables 4.2.6.8 and 6.1.1.4)
;
Ni Ni 0.339 1.112
;
International Tables for Crystallography
(1992, Vol. C, Tables 4.2.6.8 and 6.1.1.4)
;

loop_
_geom_angle_atom_site_label_1
_geom_angle_atom_site_label_2
_geom_angle_atom_site_label_3
_geom_angle
_geom_angle_publ_flag
C1 Ni1 C28 179.6(3) yes
C28 N1 C30 113.2(6) yes
C28 N1 C40 124.4(7) yes
C30 N1 C40 122.3(7) yes
C28 N2 C29 113.3(7) yes
C28 N2 C31 126.6(7) yes
C29 N2 C31 120.0(6) yes
C1 N3 C2 113.2(5) yes
C1 N3 C4 123.8(7) yes
C2 N3 C4 122.9(6) yes
C1 N4 C3 114.3(6) yes
C1 N4 C16 121.9(7) yes
C3 N4 C16 123.8(6) yes
Ni1 C1 N3 130.0(5) yes
Ni1 C1 N4 130.2(6) yes
N3 C1 N4 99.8(6) yes
N3 C2 C3 106.3(7) yes
N4 C3 C2 106.4(7) yes
N3 C4 C5 118.9(7) yes
N3 C4 C9 118.6(7) yes
C5 C4 C9 122.4(6) yes
C4 C5 C6 117.2(7) yes
C4 C5 C10 120.9(6) yes
C6 C5 C10 121.8(7) yes
C5 C6 C7 121.5(8) yes
C6 C7 C8 120.6(7) yes
C7 C8 C9 121.5(7) yes
C4 C9 C8 116.7(7) yes
C4 C9 C14 121.3(6) yes
C8 C9 C14 121.9(7) yes
C5 C10 C11 110.3(7) yes
C5 C10 C12 111.1(7) yes
C11 C10 C12 111.9(8) yes
C9 C14 C13 111.1(8) yes
C9 C14 C15 114.1(6) yes
C13 C14 C15 110.6(7) yes
N4 C16 C17 118.8(6) yes
N4 C16 C21 117.9(6) yes
C17 C16 C21 123.2(6) yes
C16 C17 C18 117.4(7) yes
C16 C17 C25 120.5(6) yes
C18 C17 C25 122.0(7) yes
C17 C18 C19 120.2(8) yes
C18 C19 C20 121.2(7) yes
C19 C20 C21 121.0(7) yes
C16 C21 C20 117.0(7) yes
C16 C21 C22 122.1(6) yes
C20 C21 C22 120.8(7) yes
C21 C22 C23 111.4(8) yes
C21 C22 C24 111.6(7) yes
C23 C22 C24 111.5(7) yes
C17 C25 C26 110.8(6) yes
C17 C25 C27 113.3(6) yes
C26 C25 C27 109.6(7) yes
Ni1 C28 N1 130.5(5) yes
Ni1 C28 N2 128.8(6) yes
N1 C28 N2 100.7(7) yes
N2 C29 C30 105.8(7) yes
N1 C30 C29 107.1(8) yes
N2 C31 C32 118.4(7) yes
N2 C31 C36 119.0(6) yes
C32 C31 C36 122.5(7) yes
C31 C32 C33 116.8(7) yes
C31 C32 C37 121.4(7) yes
C33 C32 C37 121.8(6) yes
C32 C33 C34 121.8(7) yes
C33 C34 C35 119.4(7) yes
C33 C34 C38 120.3(7) yes
C35 C34 C38 120.3(7) yes
C34 C35 C36 121.0(8) yes
C31 C36 C35 118.4(6) yes
C31 C36 C39 120.4(7) yes
C35 C36 C39 121.2(7) yes
N1 C40 C41 118.4(6) yes
N1 C40 C45 119.5(7) yes
C41 C40 C45 121.9(7) yes
C40 C41 C42 117.7(6) yes
C40 C41 C46 121.1(6) yes
C42 C41 C46 121.2(7) yes
C41 C42 C43 122.1(7) yes
C42 C43 C44 118.2(7) yes
C42 C43 C47 119.9(7) yes
C44 C43 C47 121.9(6) yes
C43 C44 C45 122.4(6) yes
C40 C45 C44 117.7(7) yes
C40 C45 C48 121.4(7) yes
C44 C45 C48 120.8(6) yes
N3 C2 H2 126.872 no
C3 C2 H2 126.874 no
N4 C3 H3 126.785 no
C2 C3 H3 126.783 no
C5 C6 H6 119.226 no
C7 C6 H6 119.228 no
C6 C7 H7 119.686 no
C8 C7 H7 119.691 no
C7 C8 H8 119.260 no
C9 C8 H8 119.262 no
C5 C10 H10 107.787 no
C11 C10 H10 107.785 no
C12 C10 H10 107.792 no
C10 C11 H11A 109.473 no
C10 C11 H11B 109.473 no
C10 C11 H11C 109.465 no
H11A C11 H11B 109.470 no
H11A C11 H11C 109.473 no
H11B C11 H11C 109.473 no
C10 C12 H12A 109.472 no
C10 C12 H12B 109.471 no
C10 C12 H12C 109.463 no
H12A C12 H12B 109.476 no
H12A C12 H12C 109.480 no
H12B C12 H12C 109.465 no
C14 C13 H13A 109.470 no
C14 C13 H13B 109.472 no
C14 C13 H13C 109.471 no
H13A C13 H13B 109.482 no
H13A C13 H13C 109.465 no
H13B C13 H13C 109.467 no
C9 C14 H14 106.888 no
C13 C14 H14 106.896 no
C15 C14 H14 106.892 no
C14 C15 H15A 109.467 no
C14 C15 H15B 109.471 no
C14 C15 H15C 109.470 no
H15A C15 H15B 109.477 no
H15A C15 H15C 109.471 no
H15B C15 H15C 109.472 no
C17 C18 H18 119.877 no
C19 C18 H18 119.879 no
C18 C19 H19 119.415 no
C20 C19 H19 119.402 no
C19 C20 H20 119.503 no
C21 C20 H20 119.505 no
C21 C22 H22 107.331 no
C23 C22 H22 107.336 no
C24 C22 H22 107.335 no
C22 C23 H23A 109.469 no
C22 C23 H23B 109.473 no
C22 C23 H23C 109.468 no
H23A C23 H23B 109.471 no
H23A C23 H23C 109.467 no
H23B C23 H23C 109.479 no
C22 C24 H24A 109.472 no
C22 C24 H24B 109.472 no
C22 C24 H24C 109.470 no
H24A C24 H24B 109.471 no
H24A C24 H24C 109.471 no
H24B C24 H24C 109.470 no
C17 C25 H25 107.614 no
C26 C25 H25 107.606 no
C27 C25 H25 107.608 no
C25 C26 H26A 109.465 no
C25 C26 H26B 109.471 no
C25 C26 H26C 109.471 no
H26A C26 H26B 109.464 no
H26A C26 H26C 109.474 no
H26B C26 H26C 109.481 no
C25 C27 H27A 109.477 no
C25 C27 H27B 109.473 no
C25 C27 H27C 109.465 no
H27A C27 H27B 109.475 no
H27A C27 H27C 109.471 no
H27B C27 H27C 109.466 no
N2 C29 H29 127.106 no
C30 C29 H29 127.127 no
N1 C30 H30 126.452 no
C29 C30 H30 126.458 no
C32 C33 H33 119.128 no
C34 C33 H33 119.115 no
C34 C35 H35 119.527 no
C36 C35 H35 119.515 no
C32 C37 H37A 109.470 no
C32 C37 H37B 109.474 no
C32 C37 H37C 109.479 no
H37A C37 H37B 109.468 no
H37A C37 H37C 109.471 no
H37B C37 H37C 109.464 no
C34 C38 H38A 109.468 no
C34 C38 H38B 109.468 no
C34 C38 H38C 109.467 no
H38A C38 H38B 109.470 no
H38A C38 H38C 109.471 no
H38B C38 H38C 109.482 no
C36 C39 H39A 109.469 no
C36 C39 H39B 109.480 no
C36 C39 H39C 109.478 no
H39A C39 H39B 109.460 no
H39A C39 H39C 109.473 no
H39B C39 H39C 109.468 no
C41 C42 H42 118.968 no
C43 C42 H42 118.971 no
C43 C44 H44 118.817 no
C45 C44 H44 118.813 no
C41 C46 H46A 109.471 no
C41 C46 H46B 109.472 no
C41 C46 H46C 109.472 no
H46A C46 H46B 109.468 no
H46A C46 H46C 109.471 no
H46B C46 H46C 109.474 no
C43 C47 H47A 109.473 no
C43 C47 H47B 109.473 no
C43 C47 H47C 109.468 no
H47A C47 H47B 109.475 no
H47A C47 H47C 109.466 no
H47B C47 H47C 109.473 no
C45 C48 H48A 109.467 no
C45 C48 H48B 109.473 no
C45 C48 H48C 109.470 no
H48A C48 H48B 109.471 no
H48A C48 H48C 109.475 no
H48B C48 H48C 109.471 no

loop_
_geom_bond_atom_site_label_1
_geom_bond_atom_site_label_2
_geom_bond_distance
_geom_bond_publ_flag
Ni1 C1 1.815(8) yes
Ni1 C28 1.830(9) yes
N1 C28 1.382(11) yes
N1 C30 1.381(11) yes
N1 C40 1.436(9) yes
N2 C28 1.378(9) yes
N2 C29 1.398(11) yes
N2 C31 1.441(10) yes
N3 C1 1.393(10) yes
N3 C2 1.406(11) yes
N3 C4 1.426(8) yes
N4 C1 1.393(8) yes
N4 C3 1.384(11) yes
N4 C16 1.450(8) yes
C2 C3 1.346(9) yes
C4 C5 1.424(11) yes
C4 C9 1.404(11) yes
C5 C6 1.367(9) yes
C5 C10 1.524(11) yes
C6 C7 1.380(12) yes
C7 C8 1.372(12) yes
C8 C9 1.394(9) yes
C9 C14 1.514(11) yes
C10 C11 1.508(15) yes
C10 C12 1.520(12) yes
C13 C14 1.505(13) yes
C14 C15 1.519(13) yes
C16 C17 1.392(10) yes
C16 C21 1.401(10) yes
C17 C18 1.390(9) yes
C17 C25 1.524(10) yes
C18 C19 1.390(11) yes
C19 C20 1.363(12) yes
C20 C21 1.393(10) yes
C21 C22 1.515(11) yes
C22 C23 1.524(13) yes
C22 C24 1.515(15) yes
C25 C26 1.532(11) yes
C25 C27 1.519(11) yes
C29 C30 1.339(11) yes
C31 C32 1.394(9) yes
C31 C36 1.403(11) yes
C32 C33 1.405(11) yes
C32 C37 1.490(10) yes
C33 C34 1.390(11) yes
C34 C35 1.389(10) yes
C34 C38 1.519(12) yes
C35 C36 1.384(11) yes
C36 C39 1.509(10) yes
C40 C41 1.416(11) yes
C40 C45 1.378(9) yes
C41 C42 1.389(10) yes
C41 C46 1.505(9) yes
C42 C43 1.393(9) yes
C43 C44 1.382(11) yes
C43 C47 1.513(11) yes
C44 C45 1.407(10) yes
C45 C48 1.500(11) yes
C2 H2 0.950 no
C3 H3 0.950 no
C6 H6 0.950 no
C7 H7 0.950 no
C8 H8 0.950 no
C10 H10 1.000 no
C11 H11A 0.980 no
C11 H11B 0.980 no
C11 H11C 0.980 no
C12 H12A 0.980 no
C12 H12B 0.980 no
C12 H12C 0.980 no
C13 H13A 0.980 no
C13 H13B 0.980 no
C13 H13C 0.980 no
C14 H14 1.000 no
C15 H15A 0.980 no
C15 H15B 0.980 no
C15 H15C 0.980 no
C18 H18 0.950 no
C19 H19 0.950 no
C20 H20 0.950 no
C22 H22 1.000 no
C23 H23A 0.980 no
C23 H23B 0.980 no
C23 H23C 0.980 no
C24 H24A 0.980 no
C24 H24B 0.980 no
C24 H24C 0.980 no
C25 H25 1.000 no
C26 H26A 0.980 no
C26 H26B 0.980 no
C26 H26C 0.980 no
C27 H27A 0.980 no
C27 H27B 0.980 no
C27 H27C 0.980 no
C29 H29 0.950 no
C30 H30 0.950 no
C33 H33 0.950 no
C35 H35 0.950 no
C37 H37A 0.980 no
C37 H37B 0.980 no
C37 H37C 0.980 no
C38 H38A 0.980 no
C38 H38B 0.980 no
C38 H38C 0.980 no
C39 H39A 0.980 no
C39 H39B 0.980 no
C39 H39C 0.980 no
C42 H42 0.950 no
C44 H44 0.950 no
C46 H46A 0.980 no
C46 H46B 0.980 no
C46 H46C 0.980 no
C47 H47A 0.980 no
C47 H47B 0.980 no
C47 H47C 0.980 no
C48 H48A 0.980 no
C48 H48B 0.980 no
C48 H48C 0.980 no

loop_
_geom_contact_atom_site_label_1
_geom_contact_atom_site_label_2
_geom_contact_distance
_geom_contact_publ_flag
_geom_contact_site_symmetry_2
Ni1 C4 3.359(8) no .
Ni1 C16 3.332(7) no .
Ni1 C31 3.396(7) no .
Ni1 C40 3.390(9) no .
N1 C31 3.541(10) no .
N1 C46 2.879(10) no .
N1 C48 2.871(9) no .
N2 C37 2.857(9) no .
N2 C39 2.868(10) no .
N2 C40 3.525(9) no .
N3 C10 2.899(10) no .
N3 C13 3.457(11) no .
N3 C14 2.876(10) no .
N3 C16 3.538(8) no .
N4 C4 3.523(8) no .
N4 C22 2.889(9) no .
N4 C25 2.866(10) no .
N4 C26 3.406(11) no .
C1 C5 3.307(9) no .
C1 C9 3.393(10) no .
C1 C10 3.407(9) no .
C1 C14 3.588(11) no .
C1 C17 3.359(9) no .
C1 C21 3.302(8) no .
C1 C22 3.430(9) no .
C1 C25 3.548(10) no .
C1 C26 3.483(12) no .
C2 C5 3.410(11) no .
C2 C9 3.261(10) no .
C2 C14 3.400(10) no .
C2 C16 3.584(10) no .
C3 C4 3.569(9) no .
C3 C17 3.329(11) no .
C3 C21 3.329(10) no .
C3 C22 3.542(11) no .
C3 C25 3.471(12) no .
C4 C7 2.743(9) no .
C4 C11 3.540(13) no .
C4 C13 3.303(11) no .
C5 C8 2.794(11) no .
C6 C9 2.803(11) no .
C6 C11 3.111(13) no .
C6 C12 3.072(12) no .
C8 C13 3.347(10) no .
C8 C15 2.980(14) no .
C16 C19 2.732(9) no .
C16 C23 3.541(12) no .
C16 C26 3.299(11) no .
C17 C20 2.796(10) no .
C18 C21 2.800(11) no .
C18 C26 3.423(10) no .
C18 C27 2.932(12) no .
C20 C23 3.137(11) no .
C20 C24 3.075(16) no .
C28 C32 3.260(9) no .
C28 C36 3.489(10) no .
C28 C37 3.275(9) no .
C28 C41 3.476(11) no .
C28 C45 3.232(10) no .
C28 C48 3.258(9) no .
C29 C32 3.380(12) no .
C29 C36 3.196(12) no .
C29 C39 3.301(12) no .
C29 C40 3.559(10) no .
C30 C31 3.549(12) no .
C30 C41 3.215(10) no .
C30 C45 3.380(10) no .
C30 C46 3.327(11) no .
C31 C34 2.767(11) no .
C32 C35 2.812(11) no .
C33 C36 2.785(10) no .
C40 C43 2.788(10) no .
C41 C44 2.782(9) no .
C42 C45 2.792(11) no .
C17 C29 3.530(11) no 1_455
C18 C29 3.447(12) no 1_455
C29 C17 3.530(11) no 1_655
C29 C18 3.447(12) no 1_655
Ni1 H10 3.5586 no .
Ni1 H11A 2.9567 no .
Ni1 H13C 2.8312 no .
Ni1 H23C 3.0374 no .
Ni1 H26C 2.6956 no .
Ni1 H37B 2.9687 no .
Ni1 H48A 2.9899 no .
N1 H29 3.1126 no .
N1 H46B 3.1442 no .
N1 H46C 2.5505 no .
N1 H48A 2.9770 no .
N1 H48B 2.6741 no .
N2 H30 3.1082 no .
N2 H37B 2.9470 no .
N2 H37C 2.6665 no .
N2 H39B 2.8586 no .
N2 H39C 2.7626 no .
N3 H3 3.1280 no .
N3 H10 2.3828 no .
N3 H13C 3.0074 no .
N3 H14 2.4616 no .
N3 H22 3.3647 no .
N4 H2 3.1118 no .
N4 H10 3.3773 no .
N4 H22 2.3685 no .
N4 H25 2.4836 no .
N4 H26C 2.9299 no .
C1 H2 3.2465 no .
C1 H3 3.2401 no .
C1 H10 2.7375 no .
C1 H11A 3.4426 no .
C1 H13C 2.8561 no .
C1 H14 3.1984 no .
C1 H22 2.7737 no .
C1 H23C 3.4638 no .
C1 H25 3.2338 no .
C1 H26C 2.6993 no .
C2 H10 3.0143 no .
C2 H14 2.6530 no .
C2 H22 3.4451 no .
C2 H25 3.5062 no .
C3 H10 3.5663 no .
C3 H14 3.4001 no .
C3 H22 2.8696 no .
C3 H25 2.7464 no .
C4 H2 2.7858 no .
C4 H6 3.2491 no .
C4 H8 3.2457 no .
C4 H10 2.5768 no .
C4 H11A 3.4329 no .
C4 H12C 3.5578 no .
C4 H13C 3.0127 no .
C4 H14 2.6076 no .
C4 H37B 3.3408 no .
C5 H7 3.2473 no .
C5 H11A 2.6989 no .
C5 H11B 2.6524 no .
C5 H11C 3.3338 no .
C5 H12A 3.3512 no .
C5 H12B 2.7197 no .
C5 H12C 2.6813 no .
C5 H37B 3.1006 no .
C6 H8 3.2416 no .
C6 H10 3.3119 no .
C6 H11A 3.4200 no .
C6 H11B 2.8119 no .
C6 H12B 2.8200 no .
C6 H12C 3.2843 no .
C6 H37A 3.4286 no .
C6 H37B 3.2013 no .
C7 H37A 3.3487 no .
C7 H37B 3.5175 no .
C8 H6 3.2405 no .
C8 H13B 3.2185 no .
C8 H13C 3.5748 no .
C8 H14 3.2860 no .
C8 H15A 2.9762 no .
C8 H15B 2.8595 no .
C8 H33 3.4687 no .
C9 H2 3.3802 no .
C9 H7 3.2656 no .
C9 H13A 3.3253 no .
C9 H13B 2.7665 no .
C9 H13C 2.6039 no .
C9 H15A 2.6753 no .
C9 H15B 2.8262 no .
C9 H15C 3.3669 no .
C10 H6 2.6758 no .
C10 H26C 3.5446 no .
C11 H6 3.0162 no .
C11 H12A 2.6978 no .
C11 H12B 2.7145 no .
C11 H12C 3.3464 no .
C11 H26A 3.4462 no .
C11 H26C 3.3507 no .
C11 H37B 3.1438 no .
C11 H46C 3.5098 no .
C12 H6 2.8980 no .
C12 H11A 3.3457 no .
C12 H11B 2.7579 no .
C12 H11C 2.6515 no .
C13 H8 3.4063 no .
C13 H15A 3.3274 no .
C13 H15B 2.6445 no .
C13 H15C 2.7140 no .
C13 H22 3.4089 no .
C13 H23B 3.5265 no .
C14 H2 3.5600 no .
C14 H8 2.6981 no .
C15 H8 2.6847 no .
C15 H13A 2.7012 no .
C15 H13B 2.6504 no .
C15 H13C 3.3307 no .
C16 H3 2.7957 no .
C16 H18 3.2425 no .
C16 H20 3.2467 no .
C16 H22 2.5719 no .
C16 H23C 3.4214 no .
C16 H24C 3.5717 no .
C16 H25 2.6153 no .
C16 H26C 3.0151 no .
C16 H48A 3.3011 no .
C17 H3 3.4789 no .
C17 H19 3.2637 no .
C17 H26A 3.3524 no .
C17 H26B 2.7813 no .
C17 H26C 2.6379 no .
C17 H27A 2.7761 no .
C17 H27B 3.3750 no .
C17 H27C 2.7094 no .
C17 H48A 3.5738 no .
C18 H20 3.2510 no .
C18 H25 3.2752 no .
C18 H26B 3.3085 no .
C18 H27A 2.7650 no .
C18 H27C 2.9480 no .
C18 H44 3.2519 no .
C19 H44 3.5606 no .
C19 H48A 3.4251 no .
C19 H48C 3.2710 no .
C20 H18 3.2494 no .
C20 H22 3.3182 no .
C20 H23A 2.8639 no .
C20 H23C 3.4234 no .
C20 H24B 2.8082 no .
C20 H24C 3.3085 no .
C20 H48A 3.1842 no .
C20 H48C 3.4304 no .
C21 H3 3.4995 no .
C21 H19 3.2520 no .
C21 H23A 2.7041 no .
C21 H23B 3.3505 no .
C21 H23C 2.7051 no .
C21 H24A 3.3469 no .
C21 H24B 2.7141 no .
C21 H24C 2.6892 no .
C21 H48A 3.1196 no .
C22 H20 2.6810 no .
C23 H13A 3.4343 no .
C23 H13C 3.4513 no .
C23 H20 3.0483 no .
C23 H24A 2.6785 no .
C23 H24B 2.7315 no .
C23 H24C 3.3525 no .
C23 H39C 3.3113 no .
C23 H48A 3.2598 no .
C24 H20 2.8996 no .
C24 H23A 2.7479 no .
C24 H23B 2.6673 no .
C24 H23C 3.3497 no .
C25 H18 2.7127 no .
C26 H10 3.2636 no .
C26 H11A 3.5647 no .
C26 H11C 3.5250 no .
C26 H18 3.5046 no .
C26 H27A 2.6768 no .
C26 H27B 2.6812 no .
C26 H27C 3.3429 no .
C27 H18 2.6213 no .
C27 H26A 2.7118 no .
C27 H26B 2.6527 no .
C27 H26C 3.3395 no .
C28 H11A 3.5083 no .
C28 H29 3.2281 no .
C28 H30 3.2150 no .
C28 H37B 2.9397 no .
C28 H37C 3.1491 no .
C28 H39C 3.2338 no .
C28 H46C 3.0839 no .
C28 H48A 2.9364 no .
C28 H48B 3.1281 no .
C29 H37C 3.1344 no .
C29 H39B 2.8483 no .
C29 H39C 3.3713 no .
C30 H46B 3.1750 no .
C30 H46C 3.0695 no .
C30 H48B 3.1434 no .
C31 H13B 3.5378 no .
C31 H13C 3.2986 no .
C31 H29 2.7363 no .
C31 H33 3.2460 no .
C31 H35 3.2554 no .
C31 H37A 3.3021 no .
C31 H37B 2.8217 no .
C31 H37C 2.7088 no .
C31 H39A 3.3197 no .
C31 H39B 2.8131 no .
C31 H39C 2.7319 no .
C32 H13B 3.3608 no .
C32 H13C 3.4217 no .
C32 H29 3.5871 no .
C33 H13B 2.9863 no .
C33 H35 3.2560 no .
C33 H37A 2.5744 no .
C33 H37B 3.1037 no .
C33 H37C 3.1904 no .
C33 H38A 2.5616 no .
C33 H38B 3.1469 no .
C33 H38C 3.1426 no .
C34 H13B 2.8372 no .
C35 H13B 3.0180 no .
C35 H33 3.2534 no .
C35 H38A 3.3164 no .
C35 H38B 2.7758 no .
C35 H38C 2.7648 no .
C35 H39A 2.5692 no .
C35 H39B 3.1073 no .
C35 H39C 3.1735 no .
C36 H13B 3.3829 no .
C36 H13C 3.4396 no .
C36 H29 3.2521 no .
C37 H11A 3.3788 no .
C37 H33 2.6873 no .
C38 H13B 3.5060 no .
C38 H33 2.6623 no .
C38 H35 2.6695 no .
C39 H23C 3.5383 no .
C39 H29 3.3786 no .
C39 H35 2.6752 no .
C40 H26B 3.3465 no .
C40 H26C 3.3551 no .
C40 H30 2.7502 no .
C40 H42 3.2613 no .
C40 H44 3.2386 no .
C40 H46A 3.2963 no .
C40 H46B 2.9708 no .
C40 H46C 2.6428 no .
C40 H48A 2.8205 no .
C40 H48B 2.7065 no .
C40 H48C 3.2945 no .
C41 H26B 3.1520 no .
C41 H26C 3.4840 no .
C41 H30 3.2716 no .
C42 H26B 2.8393 no .
C42 H44 3.2370 no .
C42 H46A 2.6102 no .
C42 H46B 2.9801 no .
C42 H46C 3.2575 no .
C42 H47A 2.8050 no .
C42 H47B 2.7183 no .
C42 H47C 3.3087 no .
C43 H26B 2.7517 no .
C44 H18 3.4799 no .
C44 H26B 2.9587 no .
C44 H42 3.2363 no .
C44 H47A 3.1200 no .
C44 H47B 3.1766 no .
C44 H47C 2.5836 no .
C44 H48A 3.0789 no .
C44 H48B 3.2094 no .
C44 H48C 2.5724 no .
C45 H26B 3.2845 no .
C45 H26C 3.5570 no .
C45 H30 3.5965 no .
C46 H11A 3.5694 no .
C46 H30 3.3887 no .
C46 H42 2.6671 no .
C47 H26B 3.4588 no .
C47 H42 2.6518 no .
C47 H44 2.6775 no .
C48 H23C 3.4888 no .
C48 H44 2.6718 no .
H2 H3 2.4851 no .
H2 H10 3.4569 no .
H2 H14 2.8304 no .
H3 H22 3.2656 no .
H3 H24C 3.5641 no .
H3 H25 2.9326 no .
H6 H7 2.3140 no .
H6 H11A 3.5171 no .
H6 H11B 2.4835 no .
H6 H12B 2.3697 no .
H6 H12C 3.2715 no .
H6 H37B 3.5745 no .
H7 H8 2.3066 no .
H7 H37A 3.4988 no .
H8 H13B 3.0787 no .
H8 H14 3.5701 no .
H8 H15A 2.7309 no .
H8 H15B 2.2898 no .
H8 H33 3.2728 no .
H10 H11A 2.3048 no .
H10 H11B 2.8442 no .
H10 H11C 2.3693 no .
H10 H12A 2.3449 no .
H10 H12B 2.8548 no .
H10 H12C 2.3502 no .
H10 H25 3.2399 no .
H10 H26A 2.9504 no .
H10 H26C 2.8251 no .
H11A H12A 3.5587 no .
H11A H26A 3.3845 no .
H11A H26C 2.8744 no .
H11A H37B 2.5217 no .
H11A H37C 3.4802 no .
H11A H46A 3.5886 no .
H11A H46C 2.8346 no .
H11B H12A 3.0635 no .
H11B H12B 2.6031 no .
H11B H37B 3.0358 no .
H11C H12A 2.4704 no .
H11C H12B 2.9289 no .
H11C H12C 3.5489 no .
H11C H26A 2.9264 no .
H11C H26C 3.2388 no .
H11C H46A 3.5381 no .
H11C H46C 3.4967 no .
H13A H14 2.2803 no .
H13A H15B 2.9518 no .
H13A H15C 2.5630 no .
H13A H22 3.0728 no .
H13A H23B 2.8696 no .
H13A H23C 3.3660 no .
H13B H14 2.8332 no .
H13B H15A 3.5294 no .
H13B H15B 2.4335 no .
H13B H15C 2.9803 no .
H13B H33 3.3921 no .
H13B H35 3.4342 no .
H13B H38C 3.2069 no .
H13C H14 2.3654 no .
H13C H15B 3.5331 no .
H13C H22 3.0463 no .
H13C H23B 3.2873 no .
H13C H23C 2.9647 no .
H14 H15A 2.3851 no .
H14 H15B 2.8422 no .
H14 H15C 2.2857 no .
H14 H22 3.1148 no .
H18 H19 2.3298 no .
H18 H25 3.5590 no .
H18 H26B 3.2064 no .
H18 H27A 2.1860 no .
H18 H27B 3.5686 no .
H18 H27C 2.6751 no .
H18 H44 3.0254 no .
H19 H20 2.2973 no .
H19 H44 3.5592 no .
H19 H48C 3.3911 no .
H20 H23A 2.5363 no .
H20 H23C 3.5254 no .
H20 H24B 2.3587 no .
H20 H24C 3.2916 no .
H20 H48A 3.5853 no .
H22 H23A 2.8535 no .
H22 H23B 2.3613 no .
H22 H23C 2.3288 no .
H22 H24A 2.3421 no .
H22 H24B 2.8471 no .
H22 H24C 2.3315 no .
H23A H24A 3.0169 no .
H23A H24B 2.6060 no .
H23A H39C 3.4814 no .
H23A H48A 3.1754 no .
H23B H24A 2.4620 no .
H23B H24B 2.9750 no .
H23B H24C 3.5541 no .
H23B H39C 3.3326 no .
H23C H24A 3.5524 no .
H23C H39C 2.6421 no .
H23C H48A 2.6297 no .
H23C H48B 3.5895 no .
H25 H26A 2.3166 no .
H25 H26B 2.8600 no .
H25 H26C 2.3978 no .
H25 H27A 2.8524 no .
H25 H27B 2.3249 no .
H25 H27C 2.3649 no .
H26A H27A 3.0054 no .
H26A H27B 2.5310 no .
H26A H27C 3.6000 no .
H26B H27A 2.4628 no .
H26B H27B 2.9239 no .
H26B H27C 3.5537 no .
H26B H42 3.2729 no .
H26B H44 3.4384 no .
H26B H47B 3.1984 no .
H26C H27A 3.5549 no .
H26C H27B 3.5868 no .
H27A H47B 3.3890 no .
H29 H30 2.4766 no .
H29 H37C 3.4479 no .
H29 H39B 2.7611 no .
H30 H46B 3.0010 no .
H30 H46C 3.3744 no .
H30 H48B 3.4728 no .
H33 H37A 2.3740 no .
H33 H37B 3.2722 no .
H33 H37C 3.4155 no .
H33 H38A 2.3351 no .
H33 H38B 3.3312 no .
H33 H38C 3.3159 no .
H35 H38A 3.5999 no .
H35 H38B 2.7297 no .
H35 H38C 2.6960 no .
H35 H39A 2.3602 no .
H35 H39B 3.2818 no .
H35 H39C 3.3860 no .
H37C H46C 3.3564 no .
H39C H48A 3.5904 no .
H39C H48B 3.3808 no .
H42 H46A 2.4348 no .
H42 H46B 3.0596 no .
H42 H46C 3.5161 no .
H42 H47A 2.7618 no .
H42 H47B 2.6254 no .
H42 H47C 3.5810 no .
H44 H47A 3.2881 no .
H44 H47B 3.3839 no .
H44 H47C 2.3687 no .
H44 H48A 3.2273 no .
H44 H48B 3.4242 no .
H44 H48C 2.3592 no .
N1 H15A 3.3677 no 1_565
C2 H12A 3.4333 no 2_556
C2 H47A 3.3327 no 1_545
C3 H12A 3.5187 no 2_556
C3 H37C 3.4834 no 1_455
C6 H46A 3.5144 no 2_656
C7 H18 3.5200 no 1_645
C7 H27A 3.3650 no 1_645
C7 H46A 3.4072 no 2_656
C7 H47C 3.4499 no 1_645
C8 H18 3.3145 no 1_645
C8 H30 3.1356 no 1_545
C11 H11B 3.3624 no 2_656
C11 H47A 3.4086 no 2_566
C12 H12A 3.3955 no 2_556
C12 H12C 3.5894 no 2_556
C12 H25 2.8711 no 2_556
C12 H26A 3.5882 no 2_556
C12 H27B 3.1184 no 2_556
C12 H37C 3.5253 no 2_656
C13 H35 3.3228 no 2_655
C13 H38C 3.5725 no 2_655
C15 H24A 3.4379 no 2_555
C15 H30 3.1524 no 1_545
C15 H35 3.4335 no 2_655
C15 H48B 3.2669 no 1_545
C16 H29 2.9494 no 1_455
C17 H29 2.8294 no 1_455
C18 H8 3.2936 no 1_465
C18 H29 2.8007 no 1_455
C18 H30 3.2234 no 1_455
C19 H8 3.5950 no 1_465
C19 H29 2.9085 no 1_455
C19 H38A 3.1966 no 1_465
C19 H39A 3.3772 no 2_565
C20 H23A 3.4918 no 2_565
C20 H29 3.0426 no 1_455
C20 H39A 3.4049 no 2_565
C20 H39C 3.5773 no 2_565
C21 H29 3.0851 no 1_455
C23 H20 3.4201 no 2_565
C23 H23A 3.2474 no 2_565
C23 H38B 3.5164 no 2_655
C23 H48C 3.5817 no 2_565
C24 H15C 2.9548 no 2_555
C24 H48B 3.4334 no 2_565
C25 H12B 3.3508 no 2_556
C25 H12C 3.2488 no 2_556
C26 H12C 3.4327 no 2_556
C26 H42 3.2030 no 2_566
C26 H47B 3.5087 no 2_566
C27 H7 3.3812 no 1_465
C27 H12B 3.1878 no 2_556
C27 H12C 3.3157 no 2_556
C27 H30 3.5492 no 1_455
C27 H42 3.2568 no 2_566
C27 H46A 3.5796 no 2_566
C27 H46B 3.2588 no 1_455
C29 H27C 3.2240 no 1_655
C30 H8 3.5736 no 1_565
C30 H15A 2.9297 no 1_565
C30 H15B 3.5713 no 1_565
C30 H18 3.5938 no 1_655
C30 H27C 2.9461 no 1_655
C31 H3 3.2192 no 1_655
C32 H3 2.7143 no 1_655
C33 H3 2.9571 no 1_655
C33 H47C 3.5362 no 1_645
C34 H24C 3.5510 no 1_655
C35 H24C 2.9599 no 1_655
C35 H38C 3.5832 no 2_655
C36 H24C 3.0890 no 1_655
C37 H3 2.9967 no 1_655
C37 H12B 3.5143 no 2_656
C38 H13A 3.1663 no 2_655
C38 H19 3.1346 no 1_645
C38 H23B 2.9711 no 2_655
C38 H44 3.5777 no 1_645
C38 H48C 3.4452 no 1_645
C39 H20 3.1557 no 2_565
C39 H24C 3.4450 no 1_655
C40 H15A 3.2941 no 1_565
C42 H26A 3.4633 no 2_566
C42 H27B 3.4465 no 2_566
C43 H2 3.1044 no 1_565
C44 H2 3.2771 no 1_565
C44 H38A 3.5434 no 1_465
C45 H15A 3.1373 no 1_565
C46 H6 3.2552 no 2_656
C46 H7 3.5458 no 2_656
C46 H27C 3.2791 no 1_655
C46 H47B 3.5603 no 2_566
C47 H2 3.0595 no 1_565
C47 H7 3.4965 no 1_465
C47 H11C 2.8923 no 2_566
C47 H26A 3.1835 no 2_566
C47 H33 3.5747 no 1_465
C47 H37A 3.3798 no 1_465
C48 H15A 3.1996 no 1_565
C48 H24B 3.4144 no 2_565
H2 C43 3.1044 no 1_545
H2 C44 3.2771 no 1_545
H2 C47 3.0595 no 1_545
H2 H12A 3.4489 no 2_556
H2 H33 3.5797 no 1_455
H2 H44 3.2585 no 1_545
H2 H47A 2.5739 no 1_545
H2 H47C 3.1067 no 1_545
H3 C31 3.2192 no 1_455
H3 C32 2.7143 no 1_455
H3 C33 2.9571 no 1_455
H3 C37 2.9967 no 1_455
H3 H29 3.2760 no 1_455
H3 H33 3.1925 no 1_455
H3 H37A 3.0639 no 1_455
H3 H37C 2.7053 no 1_455
H6 C46 3.2552 no 2_656
H6 H11B 3.1834 no 2_656
H6 H27B 3.5522 no 2_556
H6 H46A 2.9349 no 2_656
H6 H46B 3.3980 no 2_656
H6 H46C 2.9141 no 2_656
H7 C27 3.3812 no 1_645
H7 C46 3.5458 no 2_656
H7 C47 3.4965 no 1_645
H7 H18 2.9930 no 1_645
H7 H27A 2.5252 no 1_645
H7 H27C 3.4758 no 1_645
H7 H46A 2.7201 no 2_656
H7 H47B 3.2154 no 1_645
H7 H47C 2.8778 no 1_645
H8 C18 3.2936 no 1_645
H8 C19 3.5950 no 1_645
H8 C30 3.5736 no 1_545
H8 H18 2.5632 no 1_645
H8 H19 3.1644 no 1_645
H8 H30 2.6383 no 1_545
H10 H12A 3.0476 no 2_556
H10 H12C 3.2585 no 2_556
H11B C11 3.3624 no 2_656
H11B H6 3.1834 no 2_656
H11B H11B 2.4268 no 2_656
H11B H37A 3.2075 no 2_656
H11B H37B 3.5881 no 2_656
H11B H37C 3.5059 no 2_656
H11C C47 2.8923 no 2_566
H11C H37A 3.1186 no 2_656
H11C H47A 2.4544 no 2_566
H11C H47B 2.6943 no 2_566
H11C H47C 3.0716 no 2_566
H12A C2 3.4333 no 2_556
H12A C3 3.5187 no 2_556
H12A C12 3.3955 no 2_556
H12A H2 3.4489 no 2_556
H12A H10 3.0476 no 2_556
H12A H12A 3.1600 no 2_556
H12A H12C 2.9630 no 2_556
H12A H25 2.8175 no 2_556
H12A H37A 3.5093 no 2_656
H12A H37C 3.4207 no 2_656
H12A H47A 2.9278 no 2_566
H12B C25 3.3508 no 2_556
H12B C27 3.1878 no 2_556
H12B C37 3.5143 no 2_656
H12B H25 2.6391 no 2_556
H12B H27B 2.7138 no 2_556
H12B H27C 3.1200 no 2_556
H12B H37A 3.4272 no 2_656
H12B H37C 2.7785 no 2_656
H12C C12 3.5894 no 2_556
H12C C25 3.2488 no 2_556
H12C C26 3.4327 no 2_556
H12C C27 3.3157 no 2_556
H12C H10 3.2585 no 2_556
H12C H12A 2.9630 no 2_556
H12C H12C 3.5631 no 2_556
H12C H25 2.6679 no 2_556
H12C H26A 2.7695 no 2_556
H12C H27B 2.6386 no 2_556
H12C H47A 3.3249 no 1_545
H13A C38 3.1663 no 2_655
H13A H35 2.8321 no 2_655
H13A H38B 2.6561 no 2_655
H13A H38C 2.8622 no 2_655
H13B H35 2.9895 no 2_655
H13B H38C 3.5213 no 2_655
H15A N1 3.3677 no 1_545
H15A C30 2.9297 no 1_545
H15A C40 3.2941 no 1_545
H15A C45 3.1373 no 1_545
H15A C48 3.1996 no 1_545
H15A H30 2.4744 no 1_545
H15A H48B 2.5769 no 1_545
H15A H48C 3.4967 no 1_545
H15B C30 3.5713 no 1_545
H15B H19 2.9854 no 1_645
H15B H30 2.9796 no 1_545
H15B H35 3.0906 no 2_655
H15B H39A 3.0995 no 2_655
H15C C24 2.9548 no 2_555
H15C H24A 2.4972 no 2_555
H15C H24B 2.9000 no 2_555
H15C H24C 2.9839 no 2_555
H15C H35 2.9860 no 2_655
H15C H48B 3.1034 no 1_545
H18 C7 3.5200 no 1_465
H18 C8 3.3145 no 1_465
H18 C30 3.5938 no 1_455
H18 H7 2.9930 no 1_465
H18 H8 2.5632 no 1_465
H18 H29 3.2961 no 1_455
H18 H30 2.9695 no 1_455
H19 C38 3.1346 no 1_465
H19 H8 3.1644 no 1_465
H19 H15B 2.9854 no 1_465
H19 H29 3.4477 no 1_455
H19 H38A 2.5613 no 1_465
H19 H38C 2.8332 no 1_465
H19 H39A 2.8009 no 2_565
H20 C23 3.4201 no 2_565
H20 C39 3.1557 no 2_565
H20 H23A 2.8909 no 2_565
H20 H23B 3.3921 no 2_565
H20 H23C 3.4396 no 2_565
H20 H39A 2.8557 no 2_565
H20 H39B 3.4253 no 2_565
H20 H39C 2.7159 no 2_565
H23A C20 3.4918 no 2_565
H23A C23 3.2474 no 2_565
H23A H20 2.8909 no 2_565
H23A H23A 2.3035 no 2_565
H23A H23C 3.4950 no 2_565
H23A H48A 3.5062 no 2_565
H23A H48B 3.5828 no 2_565
H23A H48C 3.1847 no 2_565
H23B C38 2.9711 no 2_655
H23B H20 3.3921 no 2_565
H23B H38A 3.1020 no 2_655
H23B H38B 2.5480 no 2_655
H23B H38C 2.7849 no 2_655
H23B H48C 3.1206 no 2_565
H23C H20 3.4396 no 2_565
H23C H23A 3.4950 no 2_565
H24A C15 3.4379 no 2_555
H24A H15C 2.4972 no 2_555
H24A H38B 3.1988 no 2_655
H24A H48B 3.2749 no 2_565
H24A H48C 3.3106 no 2_565
H24B C48 3.4144 no 2_565
H24B H15C 2.9000 no 2_555
H24B H39B 3.4986 no 1_455
H24B H39C 3.5064 no 2_565
H24B H48B 2.7212 no 2_565
H24B H48C 3.3229 no 2_565
H24C C34 3.5510 no 1_455
H24C C35 2.9599 no 1_455
H24C C36 3.0890 no 1_455
H24C C39 3.4450 no 1_455
H24C H15C 2.9839 no 2_555
H24C H35 3.0205 no 1_455
H24C H39A 3.5118 no 1_455
H24C H39B 3.1304 no 1_455
H25 C12 2.8711 no 2_556
H25 H12A 2.8175 no 2_556
H25 H12B 2.6391 no 2_556
H25 H12C 2.6679 no 2_556
H25 H37C 3.5421 no 1_455
H26A C12 3.5882 no 2_556
H26A C42 3.4633 no 2_566
H26A C47 3.1835 no 2_566
H26A H12C 2.7695 no 2_556
H26A H42 2.6500 no 2_566
H26A H47A 2.7564 no 2_566
H26A H47B 2.8238 no 2_566
H26B H42 2.9722 no 2_566
H26B H47B 3.4235 no 2_566
H27A C7 3.3650 no 1_465
H27A H7 2.5252 no 1_465
H27A H30 3.5849 no 1_455
H27A H42 3.0866 no 2_566
H27A H46A 2.9757 no 2_566
H27A H46B 3.4659 no 1_455
H27B C12 3.1184 no 2_556
H27B C42 3.4465 no 2_566
H27B H6 3.5522 no 2_556
H27B H12B 2.7138 no 2_556
H27B H12C 2.6386 no 2_556
H27B H42 2.6625 no 2_566
H27B H46A 3.2911 no 2_566
H27B H46B 3.2680 no 1_455
H27B H46B 3.5193 no 2_566
H27C C29 3.2240 no 1_455
H27C C30 2.9461 no 1_455
H27C C46 3.2791 no 1_455
H27C H7 3.4758 no 1_465
H27C H12B 3.1200 no 2_556
H27C H29 3.2641 no 1_455
H27C H30 2.7317 no 1_455
H27C H46B 2.5790 no 1_455
H27C H46C 3.1111 no 1_455
H29 C16 2.9494 no 1_655
H29 C17 2.8294 no 1_655
H29 C18 2.8007 no 1_655
H29 C19 2.9085 no 1_655
H29 C20 3.0426 no 1_655
H29 C21 3.0851 no 1_655
H29 H3 3.2760 no 1_655
H29 H18 3.2961 no 1_655
H29 H19 3.4477 no 1_655
H29 H27C 3.2641 no 1_655
H30 C8 3.1356 no 1_565
H30 C15 3.1524 no 1_565
H30 C18 3.2234 no 1_655
H30 C27 3.5492 no 1_655
H30 H8 2.6383 no 1_565
H30 H15A 2.4744 no 1_565
H30 H15B 2.9796 no 1_565
H30 H18 2.9695 no 1_655
H30 H27A 3.5849 no 1_655
H30 H27C 2.7317 no 1_655
H33 C47 3.5747 no 1_645
H33 H2 3.5797 no 1_655
H33 H3 3.1925 no 1_655
H33 H44 2.8212 no 1_645
H33 H47C 2.6719 no 1_645
H35 C13 3.3228 no 2_655
H35 C15 3.4335 no 2_655
H35 H13A 2.8321 no 2_655
H35 H13B 2.9895 no 2_655
H35 H15B 3.0906 no 2_655
H35 H15C 2.9860 no 2_655
H35 H24C 3.0205 no 1_655
H35 H38C 3.1138 no 2_655
H37A C47 3.3798 no 1_645
H37A H3 3.0639 no 1_655
H37A H11B 3.2075 no 2_656
H37A H11C 3.1186 no 2_656
H37A H12A 3.5093 no 2_656
H37A H12B 3.4272 no 2_656
H37A H47A 3.2770 no 1_645
H37A H47C 2.6615 no 1_645
H37B H11B 3.5881 no 2_656
H37C C3 3.4834 no 1_655
H37C C12 3.5253 no 2_656
H37C H3 2.7053 no 1_655
H37C H11B 3.5059 no 2_656
H37C H12A 3.4207 no 2_656
H37C H12B 2.7785 no 2_656
H37C H25 3.5421 no 1_655
H38A C19 3.1966 no 1_645
H38A C44 3.5434 no 1_645
H38A H19 2.5613 no 1_645
H38A H23B 3.1020 no 2_655
H38A H44 2.6595 no 1_645
H38A H48C 2.7037 no 1_645
H38B C23 3.5164 no 2_655
H38B H13A 2.6561 no 2_655
H38B H23B 2.5480 no 2_655
H38B H24A 3.1988 no 2_655
H38B H48C 3.3689 no 1_645
H38C C13 3.5725 no 2_655
H38C C35 3.5832 no 2_655
H38C H13A 2.8622 no 2_655
H38C H13B 3.5213 no 2_655
H38C H19 2.8332 no 1_645
H38C H23B 2.7849 no 2_655
H38C H35 3.1138 no 2_655
H38C H39A 3.1297 no 2_655
H39A C19 3.3772 no 2_565
H39A C20 3.4049 no 2_565
H39A H15B 3.0995 no 2_655
H39A H19 2.8009 no 2_565
H39A H20 2.8557 no 2_565
H39A H24C 3.5118 no 1_655
H39A H38C 3.1297 no 2_655
H39B H20 3.4253 no 2_565
H39B H24B 3.4986 no 1_655
H39B H24C 3.1304 no 1_655
H39B H39B 3.2912 no 2_665
H39C C20 3.5773 no 2_565
H39C H20 2.7159 no 2_565
H39C H24B 3.5064 no 2_565
H42 C26 3.2030 no 2_566
H42 C27 3.2568 no 2_566
H42 H26A 2.6500 no 2_566
H42 H26B 2.9722 no 2_566
H42 H27A 3.0866 no 2_566
H42 H27B 2.6625 no 2_566
H42 H47B 3.1892 no 2_566
H44 C38 3.5777 no 1_465
H44 H2 3.2585 no 1_565
H44 H33 2.8212 no 1_465
H44 H38A 2.6595 no 1_465
H46A C6 3.5144 no 2_656
H46A C7 3.4072 no 2_656
H46A C27 3.5796 no 2_566
H46A H6 2.9349 no 2_656
H46A H7 2.7201 no 2_656
H46A H27A 2.9757 no 2_566
H46A H27B 3.2911 no 2_566
H46A H47B 2.7462 no 2_566
H46B C27 3.2588 no 1_655
H46B H6 3.3980 no 2_656
H46B H27A 3.4659 no 1_655
H46B H27B 3.2680 no 1_655
H46B H27B 3.5193 no 2_566
H46B H27C 2.5790 no 1_655
H46C H6 2.9141 no 2_656
H46C H27C 3.1111 no 1_655
H47A C2 3.3327 no 1_565
H47A C11 3.4086 no 2_566
H47A H2 2.5739 no 1_565
H47A H11C 2.4544 no 2_566
H47A H12A 2.9278 no 2_566
H47A H12C 3.3249 no 1_565
H47A H26A 2.7564 no 2_566
H47A H37A 3.2770 no 1_465
H47B C26 3.5087 no 2_566
H47B C46 3.5603 no 2_566
H47B H7 3.2154 no 1_465
H47B H11C 2.6943 no 2_566
H47B H26A 2.8238 no 2_566
H47B H26B 3.4235 no 2_566
H47B H42 3.1892 no 2_566
H47B H46A 2.7462 no 2_566
H47C C7 3.4499 no 1_465
H47C C33 3.5362 no 1_465
H47C H2 3.1067 no 1_565
H47C H7 2.8778 no 1_465
H47C H11C 3.0716 no 2_566
H47C H33 2.6719 no 1_465
H47C H37A 2.6615 no 1_465
H48A H23A 3.5062 no 2_565
H48B C15 3.2669 no 1_565
H48B C24 3.4334 no 2_565
H48B H15A 2.5769 no 1_565
H48B H15C 3.1034 no 1_565
H48B H23A 3.5828 no 2_565
H48B H24A 3.2749 no 2_565
H48B H24B 2.7212 no 2_565
H48C C23 3.5817 no 2_565
H48C C38 3.4452 no 1_465
H48C H15A 3.4967 no 1_565
H48C H23A 3.1847 no 2_565
H48C H23B 3.1206 no 2_565
H48C H24A 3.3106 no 2_565
H48C H24B 3.3229 no 2_565
H48C H38A 2.7037 no 1_465
H48C H38B 3.3689 no 1_465

loop_
_geom_torsion_atom_site_label_1
_geom_torsion_atom_site_label_2
_geom_torsion_atom_site_label_3
_geom_torsion_atom_site_label_4
_geom_torsion
_geom_torsion_publ_flag
C28 N1 C30 C29 0.2(7) no
C30 N1 C28 Ni1 179.5(5) no
C30 N1 C28 N2 -0.4(7) no
C28 N1 C40 C41 107.9(8) no
C28 N1 C40 C45 -75.6(9) no
C40 N1 C28 Ni1 -4.4(10) no
C40 N1 C28 N2 175.6(5) no
C30 N1 C40 C41 -76.4(9) no
C30 N1 C40 C45 100.0(9) no
C40 N1 C30 C29 -176.0(5) no
C28 N2 C29 C30 -0.5(7) no
C29 N2 C28 Ni1 -179.4(5) no
C29 N2 C28 N1 0.5(7) no
C28 N2 C31 C32 -75.7(8) no
C28 N2 C31 C36 106.6(8) no
C31 N2 C28 Ni1 -2.0(10) no
C31 N2 C28 N1 178.0(5) no
C29 N2 C31 C32 101.6(7) no
C29 N2 C31 C36 -76.1(8) no
C31 N2 C29 C30 -178.1(5) no
C1 N3 C2 C3 -0.6(8) no
C2 N3 C1 Ni1 -178.1(6) no
C2 N3 C1 N4 1.2(7) no
C1 N3 C4 C5 83.8(8) no
C1 N3 C4 C9 -98.0(9) no
C4 N3 C1 Ni1 0.6(11) no
C4 N3 C1 N4 179.9(6) no
C2 N3 C4 C5 -97.6(9) no
C2 N3 C4 C9 80.6(9) no
C4 N3 C2 C3 -179.3(6) no
C1 N4 C3 C2 1.2(8) no
C3 N4 C1 Ni1 177.8(6) no
C3 N4 C1 N3 -1.5(7) no
C1 N4 C16 C17 -94.8(8) no
C1 N4 C16 C21 88.0(8) no
C16 N4 C1 Ni1 0.5(10) no
C16 N4 C1 N3 -178.8(5) no
C3 N4 C16 C17 88.2(9) no
C3 N4 C16 C21 -89.1(8) no
C16 N4 C3 C2 178.5(6) no
N3 C2 C3 N4 -0.4(8) no
N3 C4 C5 C6 177.7(7) no
N3 C4 C5 C10 -3.7(11) no
N3 C4 C9 C8 -179.1(6) no
N3 C4 C9 C14 4.6(11) no
C5 C4 C9 C8 -1.0(12) no
C5 C4 C9 C14 -177.3(7) no
C9 C4 C5 C6 -0.5(12) no
C9 C4 C5 C10 178.1(7) no
C4 C5 C6 C7 0.9(13) no
C4 C5 C10 C11 -112.5(8) no
C4 C5 C10 C12 122.8(8) no
C6 C5 C10 C11 66.1(10) no
C6 C5 C10 C12 -58.6(11) no
C10 C5 C6 C7 -177.8(7) no
C5 C6 C7 C8 0.3(14) no
C6 C7 C8 C9 -1.8(13) no
C7 C8 C9 C4 2.1(12) no
C7 C8 C9 C14 178.4(8) no
C4 C9 C14 C13 85.6(9) no
C4 C9 C14 C15 -148.6(7) no
C8 C9 C14 C13 -90.5(9) no
C8 C9 C14 C15 35.3(11) no
N4 C16 C17 C18 -177.6(6) no
N4 C16 C17 C25 0.7(11) no
N4 C16 C21 C20 177.2(6) no
N4 C16 C21 C22 -5.7(11) no
C17 C16 C21 C20 0.1(11) no
C17 C16 C21 C22 177.2(7) no
C21 C16 C17 C18 -0.6(11) no
C21 C16 C17 C25 177.7(7) no
C16 C17 C18 C19 0.6(11) no
C16 C17 C25 C26 84.9(9) no
C16 C17 C25 C27 -151.4(7) no
C18 C17 C25 C26 -96.9(8) no
C18 C17 C25 C27 26.8(11) no
C25 C17 C18 C19 -177.7(7) no
C17 C18 C19 C20 -0.1(13) no
C18 C19 C20 C21 -0.4(13) no
C19 C20 C21 C16 0.4(12) no
C19 C20 C21 C22 -176.8(7) no
C16 C21 C22 C23 -110.6(8) no
C16 C21 C22 C24 124.0(7) no
C20 C21 C22 C23 66.4(9) no
C20 C21 C22 C24 -59.0(10) no
N2 C29 C30 N1 0.2(7) no
N2 C31 C32 C33 -174.6(6) no
N2 C31 C32 C37 4.3(11) no
N2 C31 C36 C35 175.0(6) no
N2 C31 C36 C39 -5.3(11) no
C32 C31 C36 C35 -2.5(12) no
C32 C31 C36 C39 177.1(7) no
C36 C31 C32 C33 3.0(12) no
C36 C31 C32 C37 -178.2(7) no
C31 C32 C33 C34 -0.5(12) no
C37 C32 C33 C34 -179.3(7) no
C32 C33 C34 C35 -2.5(13) no
C32 C33 C34 C38 178.8(7) no
C33 C34 C35 C36 3.1(13) no
C38 C34 C35 C36 -178.2(8) no
C34 C35 C36 C31 -0.6(13) no
C34 C35 C36 C39 179.7(7) no
N1 C40 C41 C42 175.8(7) no
N1 C40 C41 C46 -5.4(12) no
N1 C40 C45 C44 -176.5(7) no
N1 C40 C45 C48 6.0(12) no
C41 C40 C45 C44 -0.3(13) no
C41 C40 C45 C48 -177.7(7) no
C45 C40 C41 C42 -0.5(13) no
C45 C40 C41 C46 178.3(7) no
C40 C41 C42 C43 0.6(12) no
C46 C41 C42 C43 -178.2(7) no
C41 C42 C43 C44 0.2(13) no
C41 C42 C43 C47 178.5(7) no
C42 C43 C44 C45 -1.0(13) no
C47 C43 C44 C45 -179.3(8) no
C43 C44 C45 C40 1.0(13) no
C43 C44 C45 C48 178.5(8) no
